data_7027169
loop_
_publ_author_name
'Reeves, Zoe R.'
'Mann, Karen L. V.'
'Jeffery, John C.'
'McCleverty, Jon A.'
'Ward, Michael D.'
'Barigelletti, Francesco'
'Armaroli, Nicola'

_publ_section_title
;
 Lanthanide complexes of a new sterically hindered potentially hexadentate
 podand ligand based on a tris(pyrazolyl)borate core; crystal structures,
 solution structures and luminescence properties
;
_journal_issue 3
_journal_name_full 'Journal of the Chemical Society, Dalton Transactions'
_journal_page_first 349
_journal_paper_doi 10.1039/a808724e
_journal_year 1999
_chemical_formula_sum 'C27 H27 B Eu N11 O7'
_chemical_formula_weight 780.37
_chemical_name_systematic
; 
 ? 
;
_space_group_IT_number 2
_symmetry_cell_setting triclinic
_symmetry_space_group_name_Hall '-P 1'
_symmetry_space_group_name_H-M 'P -1'
_atom_sites_solution_hydrogens geom
_atom_sites_solution_primary direct
_atom_sites_solution_secondary difmap
_audit_creation_method SHELXL
_cell_angle_alpha 70.302(5)
_cell_angle_beta 82.212(5)
_cell_angle_gamma 73.769(7)
_cell_formula_units_Z 4
_cell_length_a 10.876(3)
_cell_length_b 16.507(5)
_cell_length_c 19.011(6)
_cell_measurement_temperature 173(2)
_cell_volume 3082.0(16)
_computing_structure_refinement 'SHELXL-93 (Sheldrick, 1993)'
_computing_structure_solution 'SHELXS-86 (Sheldrick, 1990)'
_diffrn_ambient_temperature 173(2)
_diffrn_measurement_device 'Siemens SMART Area Detector'
_diffrn_measurement_method '\w rotation with narrow frames (0.3 degrees)'
_diffrn_radiation_monochromator graphite
_diffrn_radiation_source 'fine-focus sealed tube'
_diffrn_radiation_type MoK\a
_diffrn_radiation_wavelength 0.71073
_diffrn_reflns_av_R_equivalents 0.0555
_diffrn_reflns_av_sigmaI/netI 0.0963
_diffrn_reflns_limit_h_max 14
_diffrn_reflns_limit_h_min -13
_diffrn_reflns_limit_k_max 21
_diffrn_reflns_limit_k_min -21
_diffrn_reflns_limit_l_max 24
_diffrn_reflns_limit_l_min -24
_diffrn_reflns_number 27838
_diffrn_reflns_theta_max 27.45
_diffrn_reflns_theta_min 1.95
_exptl_absorpt_coefficient_mu 2.099
_exptl_absorpt_correction_T_max 0.60
_exptl_absorpt_correction_T_min 0.91
_exptl_absorpt_correction_type 'Empirical, pseudo-azimuthal scan (SADABS)'
_exptl_crystal_colour colourless
_exptl_crystal_density_diffrn 1.682
_exptl_crystal_F_000 1560
_exptl_crystal_size_max 0.24
_exptl_crystal_size_mid 0.18
_exptl_crystal_size_min 0.04
_refine_diff_density_max 1.649
_refine_diff_density_min -1.209
_refine_diff_density_rms 0.129
_refine_ls_extinction_method none
_refine_ls_goodness_of_fit_all 0.982
_refine_ls_goodness_of_fit_obs 1.047
_refine_ls_matrix_type full
_refine_ls_number_parameters 865
_refine_ls_number_reflns 13136
_refine_ls_number_restraints 6
_refine_ls_restrained_S_all 0.982
_refine_ls_restrained_S_obs 1.048
_refine_ls_R_factor_all 0.0924
_refine_ls_R_factor_obs 0.0453
_refine_ls_shift/esd_max 0.002
_refine_ls_shift/esd_mean 0.000
_refine_ls_structure_factor_coef Fsqd
_refine_ls_weighting_details 'w=1/[\s^2^(Fo^2^)+(0.0275P)^2^+0.0000P] where P=(Fo^2^+2Fc^2^)/3'
_refine_ls_weighting_scheme calc
_refine_ls_wR_factor_all 0.0856
_refine_ls_wR_factor_obs 0.0724
_reflns_number_observed 8547
_reflns_number_total 13136
_reflns_observed_criterion >2sigma(I)
_cod_data_source_file 808724esup1.cif
_cod_data_source_block bell
_cod_depositor_comments
;
The following automatic conversions were performed:

'_refine_ls_weighting_scheme' value 'calc
w=1/[\s^2^(Fo^2^)+(0.0275P)^2^+0.0000P] where P=(Fo^2^+2Fc^2^)/3' was
changed to 'calc'. New tag '_refine_ls_weighting_details' was
created. The value of the new tag was set to
'w=1/[\s^2^(Fo^2^)+(0.0275P)^2^+0.0000P] where P=(Fo^2^+2Fc^2^)/3'.

Automatic conversion script
Id: cif_fix_values 3143 2015-03-26 13:38:13Z robertas 
;
_cod_original_cell_volume 3082.1(17)
_cod_original_sg_symbol_H-M P-1
_cod_database_code 7027169

loop_
_symmetry_equiv_pos_as_xyz
'x, y, z'
'-x, -y, -z'

loop_
_atom_site_aniso_label
_atom_site_aniso_U_11
_atom_site_aniso_U_22
_atom_site_aniso_U_33
_atom_site_aniso_U_23
_atom_site_aniso_U_13
_atom_site_aniso_U_12
Eu1 0.0232(2) 0.0183(2) 0.0190(2) -0.00813(14) -0.00220(12) -0.00479(12)
O1 0.035(2) 0.017(2) 0.026(2) -0.007(2) 0.004(2) -0.007(2)
O111 0.091(4) 0.038(3) 0.025(3) 0.015(2) -0.022(2) -0.039(3)
O112 0.028(2) 0.028(2) 0.028(2) -0.012(2) -0.005(2) -0.012(2)
O113 0.031(2) 0.023(2) 0.026(2) -0.009(2) -0.002(2) -0.012(2)
O121 0.022(2) 0.048(3) 0.045(3) -0.023(2) 0.009(2) -0.013(2)
O122 0.029(2) 0.026(2) 0.031(2) -0.008(2) -0.002(2) -0.010(2)
O123 0.030(2) 0.028(2) 0.028(2) -0.017(2) -0.002(2) -0.001(2)
N11 0.044(3) 0.028(3) 0.020(3) -0.011(3) -0.003(2) -0.010(2)
N12 0.031(3) 0.014(2) 0.034(3) -0.007(2) 0.000(2) -0.007(2)
N111 0.044(3) 0.026(3) 0.023(3) -0.012(2) -0.008(2) 0.002(2)
N112 0.037(3) 0.020(3) 0.019(3) -0.004(2) -0.003(2) -0.002(2)
N122 0.038(3) 0.012(2) 0.040(3) -0.009(2) 0.010(2) -0.003(2)
N131 0.026(3) 0.032(3) 0.034(3) -0.018(3) -0.007(2) -0.002(2)
N132 0.028(3) 0.026(3) 0.026(3) -0.010(2) -0.009(2) -0.005(2)
N142 0.035(3) 0.016(2) 0.022(3) -0.008(2) -0.002(2) -0.005(2)
N151 0.030(3) 0.033(3) 0.026(3) -0.018(2) -0.008(2) -0.005(2)
N152 0.029(3) 0.021(3) 0.022(3) -0.007(2) -0.003(2) -0.005(2)
N162 0.025(3) 0.018(2) 0.020(2) -0.006(2) 0.001(2) -0.005(2)
C113 0.064(5) 0.021(3) 0.018(3) -0.008(3) 0.000(3) 0.000(3)
C114 0.106(7) 0.023(4) 0.028(4) -0.004(3) -0.006(4) -0.018(4)
C115 0.096(6) 0.028(4) 0.025(4) -0.010(3) -0.033(4) 0.009(4)
C121 0.053(4) 0.017(3) 0.035(4) -0.005(3) 0.010(3) -0.005(3)
C123 0.030(4) 0.019(3) 0.071(5) -0.013(4) 0.010(4) -0.004(3)
C124 0.052(5) 0.041(5) 0.084(7) -0.016(5) 0.026(5) -0.018(4)
C125 0.075(6) 0.056(5) 0.074(7) -0.010(5) 0.053(5) -0.023(5)
C126 0.081(6) 0.046(5) 0.047(5) -0.016(4) 0.030(4) -0.019(4)
C127 0.034(4) 0.034(4) 0.085(6) -0.023(4) 0.000(4) -0.009(3)
C132 0.030(3) 0.029(3) 0.043(4) -0.016(3) 0.003(3) -0.007(3)
C133 0.023(3) 0.020(3) 0.029(3) -0.005(3) 0.000(3) -0.003(2)
C135 0.026(3) 0.033(4) 0.054(5) -0.024(4) -0.013(3) 0.003(3)
C141 0.029(3) 0.020(3) 0.020(3) -0.005(3) 0.000(2) 0.001(2)
C143 0.048(4) 0.017(3) 0.027(3) -0.008(3) -0.013(3) -0.005(3)
C144 0.070(5) 0.034(4) 0.027(4) -0.014(3) -0.010(3) -0.001(4)
C145 0.068(5) 0.049(4) 0.029(4) -0.023(4) 0.003(4) 0.003(4)
C146 0.043(4) 0.038(4) 0.029(4) -0.010(3) 0.006(3) -0.006(3)
C147 0.051(4) 0.034(4) 0.043(4) -0.019(3) -0.027(3) -0.006(3)
C153 0.029(3) 0.017(3) 0.020(3) -0.007(3) 0.005(2) -0.006(2)
C154 0.037(3) 0.027(3) 0.024(3) -0.015(3) 0.004(3) -0.015(3)
C155 0.035(3) 0.034(3) 0.020(3) -0.012(3) -0.006(3) -0.011(3)
C161 0.029(3) 0.019(3) 0.022(3) -0.006(3) 0.005(2) -0.012(2)
C163 0.029(3) 0.024(3) 0.021(3) -0.004(3) 0.003(2) -0.008(3)
C164 0.025(3) 0.024(3) 0.040(4) -0.014(3) 0.001(3) 0.000(3)
C165 0.040(4) 0.019(3) 0.041(4) -0.018(3) 0.006(3) -0.006(3)
C166 0.035(4) 0.025(3) 0.028(3) -0.015(3) 0.002(3) -0.005(3)
C167 0.027(3) 0.032(3) 0.037(4) -0.013(3) -0.008(3) 0.002(3)
B1 0.036(4) 0.032(4) 0.031(4) -0.016(4) -0.015(3) 0.008(3)
Eu2 0.0333(2) 0.0338(2) 0.0225(2) -0.0111(2) 0.00147(14) -0.0168(2)
O2 0.037(2) 0.047(3) 0.035(3) -0.021(2) -0.003(2) -0.009(2)
O211 0.119(5) 0.071(4) 0.081(4) -0.037(3) -0.039(4) -0.039(3)
O212 0.051(3) 0.061(3) 0.049(3) -0.014(3) -0.005(2) -0.035(3)
O213 0.061(3) 0.040(3) 0.028(3) -0.012(2) -0.008(2) -0.015(2)
O221 0.051(3) 0.075(4) 0.022(3) -0.003(3) 0.014(2) -0.009(3)
O222 0.039(3) 0.046(3) 0.030(2) -0.017(2) 0.003(2) -0.016(2)
O223 0.039(3) 0.046(3) 0.032(3) -0.010(2) 0.003(2) -0.006(2)
N21 0.072(5) 0.046(4) 0.043(4) -0.013(3) -0.019(3) -0.028(3)
N22 0.044(3) 0.035(3) 0.027(3) -0.012(3) 0.009(3) -0.010(3)
N211 0.026(3) 0.027(3) 0.030(3) -0.008(2) 0.002(2) -0.008(2)
N212 0.028(3) 0.030(3) 0.027(3) -0.011(2) 0.001(2) -0.010(2)
N222 0.035(3) 0.035(3) 0.026(3) -0.012(3) -0.005(2) -0.003(2)
N231 0.032(3) 0.027(3) 0.026(3) -0.008(2) 0.000(2) -0.008(2)
N232 0.036(3) 0.031(3) 0.022(3) -0.010(2) -0.002(2) -0.006(2)
N242 0.067(4) 0.034(3) 0.024(3) -0.014(3) 0.006(3) -0.027(3)
N251 0.032(3) 0.025(3) 0.028(3) -0.009(2) -0.002(2) -0.011(2)
N252 0.026(3) 0.029(3) 0.024(3) -0.009(2) -0.004(2) -0.006(2)
N262 0.033(3) 0.028(3) 0.027(3) -0.009(2) -0.001(2) -0.007(2)
C213 0.031(3) 0.029(3) 0.025(3) -0.007(3) 0.002(3) -0.001(3)
C214 0.044(4) 0.033(4) 0.022(3) -0.002(3) 0.006(3) -0.006(3)
C215 0.034(4) 0.031(4) 0.033(4) -0.003(3) 0.010(3) -0.008(3)
C221 0.039(4) 0.040(4) 0.024(3) -0.010(3) 0.002(3) -0.005(3)
C223 0.040(4) 0.030(4) 0.038(4) -0.008(3) -0.011(3) 0.000(3)
C224 0.051(5) 0.062(5) 0.048(5) -0.014(4) -0.028(4) -0.007(4)
C225 0.059(5) 0.067(5) 0.028(4) -0.022(4) -0.006(4) -0.004(4)
C226 0.043(4) 0.059(5) 0.023(3) -0.012(3) 0.000(3) -0.008(3)
C227 0.033(4) 0.057(5) 0.067(5) -0.027(4) -0.009(4) -0.007(3)
C233 0.049(4) 0.027(3) 0.016(3) -0.009(3) -0.003(3) -0.005(3)
C234 0.051(4) 0.030(4) 0.029(4) -0.011(3) -0.007(3) -0.005(3)
C235 0.034(4) 0.046(4) 0.027(4) -0.017(3) -0.007(3) -0.003(3)
C241 0.061(5) 0.038(4) 0.016(3) -0.009(3) 0.001(3) -0.023(4)
C243 0.085(6) 0.043(4) 0.029(4) -0.017(4) 0.013(4) -0.037(4)
C244 0.107(7) 0.042(5) 0.031(4) -0.016(4) 0.015(4) -0.044(5)
C245 0.108(7) 0.031(4) 0.041(5) -0.015(4) 0.007(5) -0.023(5)
C246 0.082(6) 0.029(4) 0.035(4) -0.012(4) -0.001(4) -0.010(4)
C247 0.086(6) 0.056(5) 0.073(6) -0.031(5) 0.027(5) -0.050(5)
C253 0.032(3) 0.022(3) 0.025(3) -0.008(3) -0.005(3) -0.004(3)
C254 0.040(4) 0.033(4) 0.053(4) -0.022(4) -0.014(3) -0.007(3)
C256 0.037(4) 0.033(4) 0.045(4) -0.014(3) -0.013(3) -0.010(3)
C261 0.035(3) 0.022(3) 0.028(3) -0.012(3) -0.001(3) -0.005(3)
C263 0.037(4) 0.027(3) 0.029(3) -0.002(3) -0.007(3) -0.010(3)
C264 0.040(4) 0.035(4) 0.037(4) -0.014(3) 0.003(3) -0.005(3)
C265 0.048(4) 0.045(4) 0.028(4) -0.016(3) 0.002(3) -0.002(3)
C266 0.036(4) 0.039(4) 0.036(4) -0.020(3) -0.008(3) -0.003(3)
C267 0.038(4) 0.064(5) 0.049(5) -0.020(4) -0.004(3) -0.015(4)
B2 0.026(4) 0.031(4) 0.026(4) -0.007(3) 0.006(3) -0.011(3)

loop_
_atom_site_label
_atom_site_type_symbol
_atom_site_fract_x
_atom_site_fract_y
_atom_site_fract_z
_atom_site_U_iso_or_equiv
_atom_site_thermal_displace_type
_atom_site_occupancy
_atom_site_calc_flag
_atom_site_refinement_flags
Eu1 Eu 0.04983(3) 0.24371(2) 0.03978(2) 0.01957(8) Uani 1 d .
O1 O 0.0436(4) 0.3887(2) 0.0435(2) 0.0265(9) Uani 1 d D
H1B H 0.0697(50) 0.4242(31) -0.0010(20) 0.050 Uiso 1 d D
H1A H -0.0242(38) 0.4267(31) 0.0553(29) 0.050 Uiso 1 d D
O111 O 0.0657(5) 0.0210(3) 0.2266(2) 0.0513(13) Uani 1 d .
O112 O -0.0315(3) 0.1155(2) 0.1269(2) 0.0260(9) Uani 1 d .
O113 O 0.1379(3) 0.1352(2) 0.1607(2) 0.0248(9) Uani 1 d .
O121 O 0.4154(4) 0.2533(3) -0.0542(2) 0.0361(10) Uani 1 d .
O122 O 0.2179(4) 0.2542(2) -0.0640(2) 0.0276(9) Uani 1 d .
O123 O 0.2761(3) 0.2539(2) 0.0407(2) 0.0274(9) Uani 1 d .
N11 N 0.0579(5) 0.0882(3) 0.1739(3) 0.0296(12) Uani 1 d .
N12 N 0.3071(4) 0.2534(3) -0.0273(3) 0.0262(11) Uani 1 d .
N111 N -0.1434(5) 0.3812(3) -0.1218(3) 0.0317(12) Uani 1 d .
N112 N -0.0299(4) 0.3749(3) -0.0949(2) 0.0264(11) Uani 1 d .
N122 N 0.1727(5) 0.4590(3) -0.0788(3) 0.0315(12) Uani 1 d .
N131 N -0.2687(4) 0.3065(3) -0.0067(3) 0.0292(12) Uani 1 d .
N132 N -0.1868(4) 0.2952(3) 0.0456(3) 0.0259(11) Uani 1 d .
N142 N -0.0683(4) 0.2839(3) 0.1651(2) 0.0242(11) Uani 1 d .
N151 N -0.1297(4) 0.2190(3) -0.0859(2) 0.0270(11) Uani 1 d .
N152 N -0.0237(4) 0.1818(3) -0.0445(2) 0.0242(11) Uani 1 d .
N162 N 0.2065(4) 0.0715(3) 0.0229(2) 0.0212(10) Uani 1 d .
C113 C 0.0220(7) 0.4359(4) -0.1480(3) 0.036(2) Uani 1 d .
C114 C -0.0571(8) 0.4803(4) -0.2082(4) 0.053(2) Uani 1 d .
H4B H -0.0426(8) 0.5259(4) -0.2525(4) 0.063 Uiso 1 calc R
C115 C -0.1600(8) 0.4439(4) -0.1897(4) 0.051(2) Uani 1 d .
H6A H -0.2316(8) 0.4599(4) -0.2197(4) 0.062 Uiso 1 calc R
C121 C 0.1464(6) 0.4522(4) -0.1428(4) 0.038(2) Uani 1 d .
C123 C 0.2873(6) 0.4729(4) -0.0705(4) 0.042(2) Uani 1 d .
C124 C 0.3758(7) 0.4836(5) -0.1296(5) 0.061(2) Uani 1 d .
H3C H 0.4552(7) 0.4938(5) -0.1241(5) 0.074 Uiso 1 calc R
C125 C 0.3485(8) 0.4795(5) -0.1968(5) 0.075(3) Uani 1 d .
H1E H 0.4083(8) 0.4887(5) -0.2383(5) 0.090 Uiso 1 calc R
C126 C 0.2358(8) 0.4622(5) -0.2041(4) 0.060(2) Uani 1 d .
H2A H 0.2181(8) 0.4570(5) -0.2497(4) 0.072 Uiso 1 calc R
C127 C 0.3083(6) 0.4759(4) 0.0039(4) 0.050(2) Uani 1 d .
H95A H 0.3818(24) 0.5008(25) 0.0001(6) 0.075 Uiso 1 calc R
H95B H 0.3254(38) 0.4156(5) 0.0395(7) 0.075 Uiso 1 calc R
H95C H 0.2316(15) 0.5133(22) 0.0212(11) 0.075 Uiso 1 calc R
C132 C -0.3848(5) 0.3029(4) 0.0991(3) 0.0333(15) Uani 1 d .
H24A H -0.4547(5) 0.3043(4) 0.1348(3) 0.040 Uiso 1 calc R
C133 C -0.2570(5) 0.2924(3) 0.1103(3) 0.0251(13) Uani 1 d .
C135 C -0.3883(6) 0.3107(4) 0.0241(4) 0.036(2) Uani 1 d .
H19A H -0.4623(6) 0.3179(4) -0.0010(4) 0.043 Uiso 1 calc R
C141 C -0.1938(5) 0.2856(3) 0.1766(3) 0.0251(13) Uani 1 d .
C143 C -0.0079(6) 0.2898(3) 0.2200(3) 0.0299(14) Uani 1 d .
C144 C -0.0718(7) 0.2933(4) 0.2885(3) 0.044(2) Uani 1 d .
H11A H -0.0278(7) 0.2972(4) 0.3267(3) 0.053 Uiso 1 calc R
C145 C -0.1969(7) 0.2909(4) 0.3000(4) 0.050(2) Uani 1 d .
H5A H -0.2404(7) 0.2918(4) 0.3467(4) 0.060 Uiso 1 calc R
C146 C -0.2608(6) 0.2872(4) 0.2434(3) 0.039(2) Uani 1 d .
H7C H -0.3484(6) 0.2858(4) 0.2504(3) 0.046 Uiso 1 calc R
C147 C 0.1303(6) 0.2931(4) 0.2066(3) 0.039(2) Uani 1 d .
H94A H 0.1742(10) 0.2634(21) 0.2537(5) 0.059 Uiso 1 calc R
H94B H 0.1352(6) 0.3552(4) 0.1875(19) 0.059 Uiso 1 calc R
H94C H 0.1714(10) 0.2629(21) 0.1700(16) 0.059 Uiso 1 calc R
C153 C 0.0372(5) 0.1066(3) -0.0609(3) 0.0219(12) Uani 1 d .
C154 C -0.0329(5) 0.0961(4) -0.1131(3) 0.0265(13) Uani 1 d .
H22A H -0.0127(5) 0.0490(4) -0.1340(3) 0.032 Uiso 1 calc R
C155 C -0.1355(5) 0.1676(4) -0.1270(3) 0.0276(13) Uani 1 d .
H18A H -0.2007(5) 0.1797(4) -0.1603(3) 0.033 Uiso 1 calc R
C161 C 0.1572(5) 0.0497(3) -0.0278(3) 0.0227(12) Uani 1 d .
C163 C 0.3186(5) 0.0160(4) 0.0540(3) 0.0257(13) Uani 1 d .
C164 C 0.3797(5) -0.0600(4) 0.0345(3) 0.0303(14) Uani 1 d .
H10A H 0.4574(5) -0.0974(4) 0.0567(3) 0.036 Uiso 1 calc R
C165 C 0.3272(6) -0.0808(4) -0.0173(3) 0.0325(15) Uani 1 d .
H21A H 0.3675(6) -0.1331(4) -0.0303(3) 0.039 Uiso 1 calc R
C166 C 0.2170(5) -0.0256(4) -0.0495(3) 0.0285(14) Uani 1 d .
H25A H 0.1811(5) -0.0381(4) -0.0863(3) 0.034 Uiso 1 calc R
C167 C 0.3765(5) 0.0356(4) 0.1114(3) 0.0323(14) Uani 1 d .
H91A H 0.4681(8) 0.0059(19) 0.1133(14) 0.048 Uiso 1 calc R
H91B H 0.3342(22) 0.0139(20) 0.1604(4) 0.048 Uiso 1 calc R
H91C H 0.3651(29) 0.0999(4) 0.0980(10) 0.048 Uiso 1 calc R
B1 B -0.2187(7) 0.3101(4) -0.0869(4) 0.033(2) Uani 1 d .
H1 H -0.2930(7) 0.3235(4) -0.1183(4) 0.040 Uiso 1 calc R
Eu2 Eu 0.29745(3) 0.27512(2) 0.46676(2) 0.02777(9) Uani 1 d .
O2 O 0.4613(4) 0.1459(3) 0.5117(2) 0.0380(11) Uani 1 d D
HA H 0.4625(59) 0.1186(32) 0.5621(15) 0.050 Uiso 1 d D
HB H 0.4687(56) 0.0952(26) 0.5008(27) 0.050 Uiso 1 d D
O211 O 0.4198(6) 0.3840(3) 0.6014(3) 0.080(2) Uani 1 d .
O212 O 0.4608(4) 0.3187(3) 0.5151(3) 0.0499(12) Uani 1 d .
O213 O 0.2692(4) 0.3457(3) 0.5652(2) 0.0414(11) Uani 1 d .
O221 O 0.4110(4) 0.3554(3) 0.2446(2) 0.0556(13) Uani 1 d .
O222 O 0.2631(4) 0.3279(3) 0.3313(2) 0.0363(10) Uani 1 d .
O223 O 0.4595(4) 0.2921(3) 0.3613(2) 0.0414(11) Uani 1 d .
N21 N 0.3840(6) 0.3508(4) 0.5622(3) 0.050(2) Uani 1 d .
N22 N 0.3790(5) 0.3258(3) 0.3096(3) 0.0357(13) Uani 1 d .
N211 N 0.0765(4) 0.1630(3) 0.5825(3) 0.0279(11) Uani 1 d .
N212 N 0.1873(4) 0.1846(3) 0.5871(3) 0.0273(11) Uani 1 d .
N222 N 0.4351(5) 0.1529(3) 0.6556(3) 0.0319(12) Uani 1 d .
N231 N -0.0266(4) 0.2935(3) 0.4764(3) 0.0286(11) Uani 1 d .
N232 N 0.0671(4) 0.3378(3) 0.4569(3) 0.0293(12) Uani 1 d .
N242 N 0.2148(5) 0.4607(3) 0.4069(3) 0.0381(13) Uani 1 d .
N251 N 0.0960(4) 0.1492(3) 0.4537(3) 0.0271(11) Uani 1 d .
N252 N 0.2188(4) 0.1560(3) 0.4334(2) 0.0263(11) Uani 1 d .
N262 N 0.4901(4) 0.0855(3) 0.3918(3) 0.0292(11) Uani 1 d .
C213 C 0.2106(5) 0.1537(4) 0.6609(3) 0.0303(14) Uani 1 d .
C214 C 0.1173(6) 0.1116(4) 0.7029(3) 0.036(2) Uani 1 d .
H17A H 0.1121(6) 0.0841(4) 0.7555(3) 0.044 Uiso 1 calc R
C215 C 0.0347(6) 0.1189(4) 0.6511(3) 0.035(2) Uani 1 d .
H20A H -0.0396(6) 0.0965(4) 0.6619(3) 0.043 Uiso 1 calc R
C221 C 0.3191(6) 0.1654(4) 0.6912(3) 0.0356(15) Uani 1 d .
C223 C 0.5336(6) 0.1639(4) 0.6835(4) 0.038(2) Uani 1 d .
C224 C 0.5177(7) 0.1884(5) 0.7488(4) 0.053(2) Uani 1 d .
H1D H 0.5886(7) 0.1961(5) 0.7678(4) 0.064 Uiso 1 calc R
C225 C 0.3987(7) 0.2010(5) 0.7851(4) 0.052(2) Uani 1 d .
H8D H 0.3865(7) 0.2179(5) 0.8292(4) 0.062 Uiso 1 calc R
C226 C 0.2981(6) 0.1890(4) 0.7568(3) 0.043(2) Uani 1 d .
H15A H 0.2155(6) 0.1967(4) 0.7813(3) 0.052 Uiso 1 calc R
C227 C 0.6603(6) 0.1531(5) 0.6399(4) 0.050(2) Uani 1 d .
H92A H 0.7292(7) 0.1439(27) 0.6722(7) 0.076 Uiso 1 calc R
H92B H 0.6590(15) 0.2066(12) 0.5968(13) 0.076 Uiso 1 calc R
H92C H 0.6751(19) 0.1015(17) 0.6223(20) 0.076 Uiso 1 calc R
C233 C 0.0083(6) 0.4256(4) 0.4311(3) 0.0307(14) Uani 1 d .
C234 C -0.1236(6) 0.4369(4) 0.4342(3) 0.037(2) Uani 1 d .
H7A H -0.1874(6) 0.4913(4) 0.4194(3) 0.044 Uiso 1 calc R
C235 C -0.1419(6) 0.3534(4) 0.4631(3) 0.035(2) Uani 1 d .
H26A H -0.2228(6) 0.3393(4) 0.4725(3) 0.042 Uiso 1 calc R
C241 C 0.0846(7) 0.4913(4) 0.4045(3) 0.036(2) Uani 1 d .
C243 C 0.2861(8) 0.5207(5) 0.3812(4) 0.048(2) Uani 1 d .
C244 C 0.2299(9) 0.6110(5) 0.3548(4) 0.055(2) Uani 1 d .
H4A H 0.2820(9) 0.6520(5) 0.3367(4) 0.066 Uiso 1 calc R
C245 C 0.0987(9) 0.6414(5) 0.3547(4) 0.059(2) Uani 1 d .
H3B H 0.0598(9) 0.7034(5) 0.3379(4) 0.071 Uiso 1 calc R
C246 C 0.0238(7) 0.5811(4) 0.3792(4) 0.050(2) Uani 1 d .
H7D H -0.0670(7) 0.6007(4) 0.3786(4) 0.059 Uiso 1 calc R
C247 C 0.4306(7) 0.4875(5) 0.3818(4) 0.065(2) Uani 1 d .
H93A H 0.4580(8) 0.4692(29) 0.4331(5) 0.098 Uiso 1 calc R
H93B H 0.4695(7) 0.5352(12) 0.3500(21) 0.098 Uiso 1 calc R
H93C H 0.4579(8) 0.4366(21) 0.3628(26) 0.098 Uiso 1 calc R
C253 C 0.2620(5) 0.1099(3) 0.3845(3) 0.0262(13) Uani 1 d .
C254 C 0.1652(6) 0.0754(4) 0.3726(4) 0.039(2) Uani 1 d .
H13A H 0.1698(6) 0.0415(4) 0.3402(4) 0.047 Uiso 1 calc R
C256 C 0.0621(6) 0.1012(4) 0.4180(3) 0.036(2) Uani 1 d .
H19B H -0.0186(6) 0.0875(4) 0.4233(3) 0.044 Uiso 1 calc R
C261 C 0.3922(5) 0.0992(4) 0.3494(3) 0.0278(13) Uani 1 d .
C263 C 0.6100(6) 0.0771(4) 0.3600(3) 0.0317(14) Uani 1 d .
C264 C 0.6337(6) 0.0823(4) 0.2849(3) 0.038(2) Uani 1 d .
H11B H 0.7184(6) 0.0771(4) 0.2633(3) 0.046 Uiso 1 calc R
C265 C 0.5327(6) 0.0949(4) 0.2425(3) 0.041(2) Uani 1 d .
H16A H 0.5470(6) 0.0987(4) 0.1911(3) 0.050 Uiso 1 calc R
C266 C 0.4116(6) 0.1020(4) 0.2750(3) 0.036(2) Uani 1 d .
H18B H 0.3414(6) 0.1087(4) 0.2469(3) 0.043 Uiso 1 calc R
C267 C 0.7156(6) 0.0627(5) 0.4086(4) 0.049(2) Uani 1 d .
H90A H 0.7043(22) 0.1155(11) 0.4238(19) 0.073 Uiso 1 calc R
H90B H 0.7981(6) 0.0521(26) 0.3808(8) 0.073 Uiso 1 calc R
H90C H 0.7140(24) 0.0111(17) 0.4530(11) 0.073 Uiso 1 calc R
B2 B 0.0083(6) 0.1918(4) 0.5092(4) 0.028(2) Uani 1 d .
H2 H -0.0721(6) 0.1709(4) 0.5198(4) 0.034 Uiso 1 calc R

loop_
_atom_type_symbol
_atom_type_description
_atom_type_scat_dispersion_real
_atom_type_scat_dispersion_imag
_atom_type_scat_source
C C 0.0033 0.0016 'International Tables Vol C Tables 4.2.6.8 and 6.1.1.4'
H H 0.0000 0.0000 'International Tables Vol C Tables 4.2.6.8 and 6.1.1.4'
B B 0.0013 0.0007 'International Tables Vol C Tables 4.2.6.8 and 6.1.1.4'
N N 0.0061 0.0033 'International Tables Vol C Tables 4.2.6.8 and 6.1.1.4'
O O 0.0106 0.0060 'International Tables Vol C Tables 4.2.6.8 and 6.1.1.4'
Eu Eu -0.1578 3.6682 'International Tables Vol C Tables 4.2.6.8 and 6.1.1.4'

loop_
_geom_angle_atom_site_label_1
_geom_angle_atom_site_label_2
_geom_angle_atom_site_label_3
_geom_angle
O1 Eu1 N132 84.55(13)
O1 Eu1 N152 136.65(14)
N132 Eu1 N152 74.81(13)
O1 Eu1 O122 91.74(12)
N132 Eu1 O122 134.22(14)
N152 Eu1 O122 77.30(13)
O1 Eu1 O113 106.55(12)
N132 Eu1 O113 112.93(14)
N152 Eu1 O113 116.51(13)
O122 Eu1 O113 111.83(12)
O1 Eu1 O112 133.95(12)
N132 Eu1 O112 73.37(13)
N152 Eu1 O112 75.77(13)
O122 Eu1 O112 132.42(11)
O113 Eu1 O112 51.33(11)
O1 Eu1 O123 71.46(12)
N132 Eu1 O123 155.92(12)
N152 Eu1 O123 124.55(12)
O122 Eu1 O123 51.20(11)
O113 Eu1 O123 73.43(12)
O112 Eu1 O123 122.28(12)
O1 Eu1 N142 64.09(12)
N132 Eu1 N142 61.79(13)
N152 Eu1 N142 130.32(14)
O122 Eu1 N142 151.61(12)
O113 Eu1 N142 65.37(12)
O112 Eu1 N142 69.86(11)
O123 Eu1 N142 104.13(12)
O1 Eu1 N112 68.67(12)
N132 Eu1 N112 70.97(14)
N152 Eu1 N112 68.67(13)
O122 Eu1 N112 65.32(13)
O113 Eu1 N112 173.90(12)
O112 Eu1 N112 134.70(13)
O123 Eu1 N112 101.09(13)
N142 Eu1 N112 114.28(12)
O1 Eu1 N11 123.50(12)
N132 Eu1 N11 94.06(14)
N152 Eu1 N11 96.05(13)
O122 Eu1 N11 124.54(12)
O113 Eu1 N11 25.42(11)
O112 Eu1 N11 25.93(11)
O123 Eu1 N11 97.42(13)
N142 Eu1 N11 65.92(12)
N112 Eu1 N11 160.63(14)
O1 Eu1 N12 81.98(12)
N132 Eu1 N12 153.96(14)
N152 Eu1 N12 100.38(13)
O122 Eu1 N12 25.28(11)
O113 Eu1 N12 92.29(13)
O112 Eu1 N12 131.06(12)
O123 Eu1 N12 25.96(11)
N142 Eu1 N12 129.23(13)
N112 Eu1 N12 83.37(14)
N11 Eu1 N12 111.96(13)
O1 Eu1 N162 148.03(13)
N132 Eu1 N162 127.20(12)
N152 Eu1 N162 61.56(13)
O122 Eu1 N162 64.28(11)
O113 Eu1 N162 67.51(11)
O112 Eu1 N162 68.48(11)
O123 Eu1 N162 76.88(11)
N142 Eu1 N162 130.07(12)
N112 Eu1 N162 114.34(12)
N11 Eu1 N162 64.52(12)
N12 Eu1 N162 67.35(11)
Eu1 O1 H1B 112.6(33)
Eu1 O1 H1A 126.1(37)
H1B O1 H1A 100.3(32)
N11 O112 Eu1 95.9(3)
N11 O113 Eu1 96.6(3)
N12 O122 Eu1 97.2(3)
N12 O123 Eu1 95.5(3)
O111 N11 O113 122.2(5)
O111 N11 O112 121.8(5)
O113 N11 O112 116.0(5)
O111 N11 Eu1 176.1(4)
O113 N11 Eu1 57.9(3)
O112 N11 Eu1 58.2(3)
O121 N12 O122 122.5(5)
O121 N12 O123 121.7(5)
O122 N12 O123 115.8(4)
O121 N12 Eu1 177.1(3)
O122 N12 Eu1 57.5(2)
O123 N12 Eu1 58.5(2)
C115 N111 N112 110.1(5)
C115 N111 B1 126.4(5)
N112 N111 B1 121.9(5)
C113 N112 N111 105.3(5)
C113 N112 Eu1 135.3(4)
N111 N112 Eu1 119.1(3)
C121 N122 C123 121.2(6)
C135 N131 N132 110.0(5)
C135 N131 B1 129.7(5)
N132 N131 B1 120.3(5)
C133 N132 N131 106.9(4)
C133 N132 Eu1 123.1(4)
N131 N132 Eu1 127.7(3)
C141 N142 C143 118.1(5)
C141 N142 Eu1 116.0(3)
C143 N142 Eu1 125.2(4)
C155 N151 N152 109.8(4)
C155 N151 B1 128.1(5)
N152 N151 B1 121.9(4)
C153 N152 N151 106.5(4)
C153 N152 Eu1 126.6(3)
N151 N152 Eu1 126.9(3)
C161 N162 C163 117.5(4)
C161 N162 Eu1 111.0(3)
C163 N162 Eu1 131.5(3)
N112 C113 C114 111.0(6)
N112 C113 C121 124.3(6)
C114 C113 C121 124.7(6)
C115 C114 C113 104.8(6)
C115 C114 H4B 127.6(4)
C113 C114 H4B 127.6(4)
N111 C115 C114 108.8(6)
N111 C115 H6A 125.6(4)
C114 C115 H6A 125.6(4)
N122 C121 C126 120.0(7)
N122 C121 C113 118.6(5)
C126 C121 C113 121.3(6)
N122 C123 C124 120.0(7)
N122 C123 C127 116.6(6)
C124 C123 C127 123.4(7)
C123 C124 C125 119.6(7)
C123 C124 H3C 120.2(5)
C125 C124 H3C 120.2(5)
C126 C125 C124 120.3(7)
C126 C125 H1E 119.9(5)
C124 C125 H1E 119.9(5)
C125 C126 C121 118.9(7)
C125 C126 H2A 120.5(5)
C121 C126 H2A 120.5(5)
C123 C127 H95A 109.5(4)
C123 C127 H95B 109.5(3)
H95A C127 H95B 109.5
C123 C127 H95C 109.5(3)
H95A C127 H95C 109.5
H95B C127 H95C 109.5
C133 C132 C135 105.1(5)
C133 C132 H24A 127.4(3)
C135 C132 H24A 127.4(4)
N132 C133 C132 109.9(5)
N132 C133 C141 119.0(5)
C132 C133 C141 131.0(5)
N131 C135 C132 108.1(5)
N131 C135 H19A 125.9(3)
C132 C135 H19A 125.9(4)
N142 C141 C146 123.1(5)
N142 C141 C133 114.6(5)
C146 C141 C133 122.2(5)
N142 C143 C144 121.2(6)
N142 C143 C147 118.9(5)
C144 C143 C147 119.9(5)
C145 C144 C143 119.6(6)
C145 C144 H11A 120.2(4)
C143 C144 H11A 120.2(4)
C144 C145 C146 119.7(6)
C144 C145 H5A 120.2(4)
C146 C145 H5A 120.2(4)
C141 C146 C145 118.3(6)
C141 C146 H7C 120.9(4)
C145 C146 H7C 120.9(4)
C143 C147 H94A 109.5(3)
C143 C147 H94B 109.5(3)
H94A C147 H94B 109.5
C143 C147 H94C 109.5(3)
H94A C147 H94C 109.5
H94B C147 H94C 109.5
N152 C153 C154 109.3(5)
N152 C153 C161 122.1(4)
C154 C153 C161 128.6(4)
C155 C154 C153 105.4(4)
C155 C154 H22A 127.3(3)
C153 C154 H22A 127.3(3)
N151 C155 C154 108.9(5)
N151 C155 H18A 125.5(3)
C154 C155 H18A 125.5(3)
N162 C161 C166 122.5(5)
N162 C161 C153 118.7(4)
C166 C161 C153 118.8(5)
N162 C163 C164 121.6(5)
N162 C163 C167 120.0(4)
C164 C163 C167 118.4(5)
C165 C164 C163 119.8(5)
C165 C164 H10A 120.1(3)
C163 C164 H10A 120.1(3)
C166 C165 C164 119.3(5)
C166 C165 H21A 120.3(3)
C164 C165 H21A 120.3(3)
C165 C166 C161 119.4(5)
C165 C166 H25A 120.3(3)
C161 C166 H25A 120.3(3)
C163 C167 H91A 109.5(3)
C163 C167 H91B 109.5(3)
H91A C167 H91B 109.5
C163 C167 H91C 109.5(3)
H91A C167 H91C 109.5
H91B C167 H91C 109.5
N111 B1 N131 112.0(4)
N111 B1 N151 108.6(5)
N131 B1 N151 109.0(5)
N111 B1 H1 109.1(3)
N131 B1 H1 109.1(3)
N151 B1 H1 109.1(3)
O2 Eu2 N232 145.7(2)
O2 Eu2 O213 102.65(14)
N232 Eu2 O213 83.57(14)
O2 Eu2 O222 116.96(13)
N232 Eu2 O222 75.23(14)
O213 Eu2 O222 135.46(13)
O2 Eu2 O212 73.10(15)
N232 Eu2 O212 130.99(15)
O213 Eu2 O212 51.96(15)
O222 Eu2 O212 120.15(14)
O2 Eu2 O223 78.50(14)
N232 Eu2 O223 125.6(2)
O213 Eu2 O223 124.95(14)
O222 Eu2 O223 51.57(14)
O212 Eu2 O223 77.57(15)
O2 Eu2 N212 77.65(14)
N232 Eu2 N212 72.92(15)
O213 Eu2 N212 70.02(14)
O222 Eu2 N212 135.49(14)
O212 Eu2 N212 104.20(15)
O223 Eu2 N212 154.33(13)
O2 Eu2 N252 77.87(14)
N232 Eu2 N252 76.50(14)
O213 Eu2 N252 140.53(15)
O222 Eu2 N252 71.26(13)
O212 Eu2 N252 150.84(15)
O223 Eu2 N252 94.15(14)
N212 Eu2 N252 71.67(13)
O2 Eu2 N242 150.3(2)
N232 Eu2 N242 63.5(2)
O213 Eu2 N242 69.11(13)
O222 Eu2 N242 66.40(12)
O212 Eu2 N242 80.2(2)
O223 Eu2 N242 83.48(14)
N212 Eu2 N242 122.18(14)
N252 Eu2 N242 127.17(14)
O2 Eu2 N21 88.1(2)
N232 Eu2 N21 107.3(2)
O213 Eu2 N21 25.77(15)
O222 Eu2 N21 132.25(15)
O212 Eu2 N21 26.19(15)
O223 Eu2 N21 101.5(2)
N212 Eu2 N21 87.0(2)
N252 Eu2 N21 156.5(2)
N242 Eu2 N21 72.55(15)
O2 Eu2 N22 99.26(14)
N232 Eu2 N22 100.0(2)
O213 Eu2 N22 134.02(14)
O222 Eu2 N22 25.69(13)
O212 Eu2 N22 98.4(2)
O223 Eu2 N22 25.98(13)
N212 Eu2 N22 155.02(13)
N252 Eu2 N22 83.42(14)
N242 Eu2 N22 71.86(13)
N21 Eu2 N22 117.8(2)
Eu2 O2 HA 117.4(36)
Eu2 O2 HB 122.9(36)
HA O2 HB 94.3(31)
N21 O212 Eu2 95.6(3)
N21 O213 Eu2 96.5(3)
N22 O222 Eu2 96.7(3)
N22 O223 Eu2 95.9(3)
O211 N21 O213 122.3(6)
O211 N21 O212 121.9(6)
O213 N21 O212 115.9(5)
O211 N21 Eu2 178.9(5)
O213 N21 Eu2 57.7(3)
O212 N21 Eu2 58.2(3)
O221 N22 O222 122.3(6)
O221 N22 O223 122.2(5)
O222 N22 O223 115.5(5)
O221 N22 Eu2 173.3(4)
O222 N22 Eu2 57.6(3)
O223 N22 Eu2 58.1(3)
C215 N211 N212 110.3(5)
C215 N211 B2 126.5(5)
N212 N211 B2 123.1(5)
C213 N212 N211 105.2(5)
C213 N212 Eu2 134.4(4)
N211 N212 Eu2 120.3(3)
C223 N222 C221 119.0(5)
C235 N231 N232 108.8(5)
C235 N231 B2 131.1(5)
N232 N231 B2 120.0(5)
C233 N232 N231 106.9(5)
C233 N232 Eu2 125.4(4)
N231 N232 Eu2 127.7(3)
C243 N242 C241 118.1(6)
C243 N242 Eu2 128.6(5)
C241 N242 Eu2 113.3(4)
C256 N251 N252 110.8(4)
C256 N251 B2 125.0(5)
N252 N251 B2 124.2(4)
C253 N252 N251 105.9(4)
C253 N252 Eu2 133.6(4)
N251 N252 Eu2 118.6(3)
C261 N262 C263 118.6(5)
N212 C213 C214 111.1(5)
N212 C213 C221 123.4(5)
C214 C213 C221 125.6(6)
C215 C214 C213 104.6(5)
C215 C214 H17A 127.7(4)
C213 C214 H17A 127.7(4)
N211 C215 C214 108.8(5)
N211 C215 H20A 125.6(3)
C214 C215 H20A 125.6(4)
N222 C221 C226 122.1(6)
N222 C221 C213 119.4(5)
C226 C221 C213 118.5(6)
N222 C223 C224 121.2(6)
N222 C223 C227 117.1(5)
C224 C223 C227 121.6(6)
C225 C224 C223 119.6(6)
C225 C224 H1D 120.2(4)
C223 C224 H1D 120.2(4)
C226 C225 C224 119.1(6)
C226 C225 H8D 120.5(4)
C224 C225 H8D 120.5(4)
C225 C226 C221 119.0(6)
C225 C226 H15A 120.5(4)
C221 C226 H15A 120.5(4)
C223 C227 H92A 109.5(3)
C223 C227 H92B 109.5(4)
H92A C227 H92B 109.5
C223 C227 H92C 109.5(3)
H92A C227 H92C 109.5
H92B C227 H92C 109.5
N232 C233 C234 109.6(5)
N232 C233 C241 120.1(6)
C234 C233 C241 130.3(6)
C235 C234 C233 105.4(6)
C235 C234 H7A 127.3(4)
C233 C234 H7A 127.3(4)
N231 C235 C234 109.3(6)
N231 C235 H26A 125.4(3)
C234 C235 H26A 125.4(4)
N242 C241 C246 122.5(6)
N242 C241 C233 117.6(6)
C246 C241 C233 119.8(6)
N242 C243 C244 121.5(7)
N242 C243 C247 118.6(6)
C244 C243 C247 119.8(7)
C245 C244 C243 120.0(7)
C245 C244 H4A 120.0(4)
C243 C244 H4A 120.0(5)
C244 C245 C246 119.5(7)
C244 C245 H3B 120.2(4)
C246 C245 H3B 120.2(5)
C245 C246 C241 118.3(7)
C245 C246 H7D 120.9(5)
C241 C246 H7D 120.9(4)
C243 C247 H93A 109.5(4)
C243 C247 H93B 109.5(4)
H93A C247 H93B 109.5
C243 C247 H93C 109.5(3)
H93A C247 H93C 109.5
H93B C247 H93C 109.5
N252 C253 C254 110.1(5)
N252 C253 C261 123.8(5)
C254 C253 C261 126.1(5)
C256 C254 C253 105.2(5)
C256 C254 H13A 127.4(3)
C253 C254 H13A 127.4(3)
N251 C256 C254 107.9(5)
N251 C256 H19B 126.0(3)
C254 C256 H19B 126.0(3)
N262 C261 C266 121.9(5)
N262 C261 C253 117.9(5)
C266 C261 C253 120.2(5)
N262 C263 C264 121.5(5)
N262 C263 C267 117.1(5)
C264 C263 C267 121.4(6)
C265 C264 C263 119.2(6)
C265 C264 H11B 120.4(4)
C263 C264 H11B 120.4(4)
C266 C265 C264 119.3(6)
C266 C265 H16A 120.4(4)
C264 C265 H16A 120.4(4)
C265 C266 C261 119.4(6)
C265 C266 H18B 120.3(4)
C261 C266 H18B 120.3(4)
C263 C267 H90A 109.5(3)
C263 C267 H90B 109.5(3)
H90A C267 H90B 109.5
C263 C267 H90C 109.5(4)
H90A C267 H90C 109.5
H90B C267 H90C 109.5
N231 B2 N211 109.8(5)
N231 B2 N251 110.8(5)
N211 B2 N251 109.5(5)
N231 B2 H2 108.9(3)
N211 B2 H2 108.9(3)
N251 B2 H2 108.9(3)

loop_
_geom_bond_atom_site_label_1
_geom_bond_atom_site_label_2
_geom_bond_distance
Eu1 O1 2.400(3)
Eu1 N132 2.474(4)
Eu1 N152 2.481(4)
Eu1 O122 2.496(4)
Eu1 O113 2.505(4)
Eu1 O112 2.508(4)
Eu1 O123 2.516(4)
Eu1 N142 2.743(4)
Eu1 N112 2.796(5)
Eu1 N11 2.936(5)
Eu1 N12 2.937(5)
Eu1 N162 2.974(4)
O1 H1B 0.91(3)
O1 H1A 0.88(3)
O111 N11 1.209(6)
O112 N11 1.291(5)
O113 N11 1.269(5)
O121 N12 1.218(5)
O122 N12 1.264(5)
O123 N12 1.291(5)
N111 C115 1.353(7)
N111 N112 1.363(6)
N111 B1 1.533(9)
N112 C113 1.352(7)
N122 C121 1.333(7)
N122 C123 1.368(7)
N131 C135 1.345(7)
N131 N132 1.355(6)
N131 B1 1.536(8)
N132 C133 1.351(6)
N142 C141 1.347(7)
N142 C143 1.349(6)
N151 C155 1.350(6)
N151 N152 1.360(6)
N151 B1 1.541(7)
N152 C153 1.350(6)
N162 C161 1.352(6)
N162 C163 1.372(6)
C113 C114 1.392(9)
C113 C121 1.473(9)
C114 C115 1.366(10)
C114 H4B 0.95
C115 H6A 0.95
C121 C126 1.408(9)
C123 C124 1.374(9)
C123 C127 1.481(9)
C124 C125 1.378(11)
C124 H3C 0.95
C125 C126 1.369(10)
C125 H1E 0.95
C126 H2A 0.95
C127 H95A 0.98
C127 H95B 0.98
C127 H95C 0.98
C132 C133 1.389(7)
C132 C135 1.392(8)
C132 H24A 0.95
C133 C141 1.473(7)
C135 H19A 0.95
C141 C146 1.380(7)
C143 C144 1.403(8)
C143 C147 1.503(8)
C144 C145 1.358(9)
C144 H11A 0.95
C145 C146 1.384(8)
C145 H5A 0.95
C146 H7C 0.95
C147 H94A 0.98
C147 H94B 0.98
C147 H94C 0.98
C153 C154 1.411(7)
C153 C161 1.456(7)
C154 C155 1.357(7)
C154 H22A 0.95
C155 H18A 0.95
C161 C166 1.400(6)
C163 C164 1.391(7)
C163 C167 1.492(7)
C164 C165 1.380(7)
C164 H10A 0.95
C165 C166 1.361(7)
C165 H21A 0.95
C166 H25A 0.95
C167 H91A 0.98
C167 H91B 0.98
C167 H91C 0.98
B1 H1 1.00
Eu2 O2 2.349(4)
Eu2 N232 2.435(5)
Eu2 O213 2.463(4)
Eu2 O222 2.469(4)
Eu2 O212 2.474(4)
Eu2 O223 2.479(4)
Eu2 N212 2.619(5)
Eu2 N252 2.633(4)
Eu2 N242 2.807(5)
Eu2 N21 2.896(5)
Eu2 N22 2.903(5)
O2 HA 0.91(3)
O2 HB 0.91(3)
O211 N21 1.217(6)
O212 N21 1.284(7)
O213 N21 1.267(7)
O221 N22 1.206(6)
O222 N22 1.267(6)
O223 N22 1.278(6)
N211 C215 1.349(7)
N211 N212 1.371(6)
N211 B2 1.535(8)
N212 C213 1.354(7)
N222 C223 1.337(7)
N222 C221 1.346(7)
N231 C235 1.356(7)
N231 N232 1.357(6)
N231 B2 1.534(8)
N232 C233 1.355(7)
N242 C243 1.348(8)
N242 C241 1.366(8)
N251 C256 1.348(6)
N251 N252 1.363(6)
N251 B2 1.539(7)
N252 C253 1.349(6)
N262 C261 1.346(7)
N262 C263 1.351(7)
C213 C214 1.396(8)
C213 C221 1.465(8)
C214 C215 1.375(8)
C214 H17A 0.95
C215 H20A 0.95
C221 C226 1.401(7)
C223 C224 1.406(8)
C223 C227 1.507(8)
C224 C225 1.378(9)
C224 H1D 0.95
C225 C226 1.370(8)
C225 H8D 0.95
C226 H15A 0.95
C227 H92A 0.98
C227 H92B 0.98
C227 H92C 0.98
C233 C234 1.390(8)
C233 C241 1.464(8)
C234 C235 1.362(8)
C234 H7A 0.95
C235 H26A 0.95
C241 C246 1.387(8)
C243 C244 1.386(9)
C243 C247 1.514(9)
C244 C245 1.373(10)
C244 H4A 0.95
C245 C246 1.381(9)
C245 H3B 0.95
C246 H7D 0.95
C247 H93A 0.98
C247 H93B 0.98
C247 H93C 0.98
C253 C254 1.404(7)
C253 C261 1.471(7)
C254 C256 1.380(8)
C254 H13A 0.95
C256 H19B 0.95
C261 C266 1.388(7)
C263 C264 1.394(8)
C263 C267 1.488(8)
C264 C265 1.378(8)
C264 H11B 0.95
C265 C266 1.369(8)
C265 H16A 0.95
C266 H18B 0.95
C267 H90A 0.98
C267 H90B 0.98
C267 H90C 0.98
B2 H2 1.00
